data_2209901
loop_
_publ_author_name
'Xing-You Xu'
'Tong-Tao Xu'
'Jian Gao'
'Da-Qi Wang'
'Lude Lu'

_publ_section_title
;
 Bis(4-methoxy-2-oxidoacetophenone)copper(II)
;
_journal_coeditor_code IS2062
_journal_issue 8
_journal_name_full 'Acta Crystallographica Section E'
_journal_page_first m1768
_journal_page_last m1769
_journal_paper_doi 10.1107/S1600536806025682
_journal_volume 62
_journal_year 2006
_chemical_formula_iupac '[Cu (C9 H9 O3)2]'
_chemical_formula_moiety 'C18 H18 Cu O6'
_chemical_formula_sum 'C18 H18 Cu O6'
_chemical_formula_weight 393.86
_chemical_name_systematic
;
Bis(4-methoxy-2-oxidoacetophenone)copper(II)
;
_space_group_IT_number 14
_symmetry_cell_setting monoclinic
_symmetry_space_group_name_Hall '-P 2ybc'
_symmetry_space_group_name_H-M 'P 1 21/c 1'
_atom_sites_solution_hydrogens geom
_atom_sites_solution_primary direct
_atom_sites_solution_secondary difmap
_audit_creation_method SHELXL-97
_cell_angle_alpha 90.00
_cell_angle_beta 90.824(6)
_cell_angle_gamma 90.00
_cell_formula_units_Z 2
_cell_length_a 8.871(4)
_cell_length_b 13.763(6)
_cell_length_c 6.523(3)
_cell_measurement_reflns_used 1168
_cell_measurement_temperature 298(2)
_cell_measurement_theta_max 27.206
_cell_measurement_theta_min 2.732
_cell_volume 796.3(6)
_computing_cell_refinement 'SAINT (Bruker, 2003)'
_computing_data_collection 'SMART (Bruker, 2003)'
_computing_data_reduction SAINT
_computing_molecular_graphics 'SHELXTL (Sheldrick, 1997b)'
_computing_publication_material SHELXTL
_computing_structure_refinement 'SHELXL97 (Sheldrick, 1997a)'
_computing_structure_solution 'SHELXS97 (Sheldrick, 1997a)'
_diffrn_ambient_temperature 298(2)
_diffrn_measured_fraction_theta_full 0.994
_diffrn_measured_fraction_theta_max 0.994
_diffrn_measurement_device_type 'Bruker SMART CCD area-detector'
_diffrn_measurement_method '\f and \w'
_diffrn_radiation_monochromator graphite
_diffrn_radiation_source 'fine-focus sealed tube'
_diffrn_radiation_type MoK\a
_diffrn_radiation_wavelength 0.71073
_diffrn_reflns_av_R_equivalents 0.0375
_diffrn_reflns_av_sigmaI/netI 0.0440
_diffrn_reflns_limit_h_max 10
_diffrn_reflns_limit_h_min -10
_diffrn_reflns_limit_k_max 16
_diffrn_reflns_limit_k_min -14
_diffrn_reflns_limit_l_max 7
_diffrn_reflns_limit_l_min -7
_diffrn_reflns_number 3980
_diffrn_reflns_theta_full 25.00
_diffrn_reflns_theta_max 25.00
_diffrn_reflns_theta_min 2.73
_diffrn_standards_number 0
_exptl_absorpt_coefficient_mu 1.405
_exptl_absorpt_correction_T_max 0.744
_exptl_absorpt_correction_T_min 0.651
_exptl_absorpt_correction_type multi-scan
_exptl_absorpt_process_details '(SADABS; Sheldrick, 2002)'
_exptl_crystal_colour green
_exptl_crystal_density_diffrn 1.643
_exptl_crystal_density_method 'not measured'
_exptl_crystal_description prism
_exptl_crystal_F_000 406
_exptl_crystal_size_max 0.32
_exptl_crystal_size_mid 0.24
_exptl_crystal_size_min 0.21
_refine_diff_density_max 0.456
_refine_diff_density_min -0.505
_refine_ls_extinction_method none
_refine_ls_goodness_of_fit_ref 1.017
_refine_ls_hydrogen_treatment constr
_refine_ls_matrix_type full
_refine_ls_number_parameters 115
_refine_ls_number_reflns 1394
_refine_ls_number_restraints 0
_refine_ls_restrained_S_all 1.017
_refine_ls_R_factor_all 0.0768
_refine_ls_R_factor_gt 0.0520
_refine_ls_shift/su_max 0.000
_refine_ls_shift/su_mean 0.000
_refine_ls_structure_factor_coef Fsqd
_refine_ls_weighting_details 'calc w=1/[\s^2^(Fo^2^)+(0.0933P)^2^+1.4385P] where P=(Fo^2^+2Fc^2^)/3'
_refine_ls_weighting_scheme calc
_refine_ls_wR_factor_gt 0.1430
_refine_ls_wR_factor_ref 0.1614
_reflns_number_gt 1007
_reflns_number_total 1394
_reflns_threshold_expression I>2\s(I)
_cod_data_source_file is2062.cif
_cod_data_source_block I
_cod_depositor_comments
;
The following automatic conversions were performed:
'_symmetry_cell_setting' value 'Monoclinic' changed to 'monoclinic'
according to '/home/saulius/struct/CIF-dictionaries/cif_core.dic'
dictionary named 'cif_core.dic' version 2.4.1 from 2010-06-29.

Automatic conversion script
Id: cif_fix_enum 1527 2010-12-29 10:47:43Z saulius 

The following automatic conversions were performed:

'_symmetry_cell_setting' value 'Monoclinic' changed to 'monoclinic'
according to /home/saulius/struct/CIF-dictionaries/cif_core.dic
dictionary named 'cif_core.dic' version 2.4.1 from 2010-06-29.

Automatic conversion script
Id: cif_fix_values 1715 2011-07-08 13:25:40Z adriana 
;
_cod_original_cell_volume 796.4(6)
_cod_original_sg_symbol_H-M 'P 21/c'
_cod_database_code 2209901
_cod_database_fobs_code 2209901

loop_
_symmetry_equiv_pos_as_xyz
'x, y, z'
'-x, y+1/2, -z+1/2'
'-x, -y, -z'
'x, -y-1/2, z-1/2'

loop_
_atom_site_type_symbol
_atom_site_label
_atom_site_fract_x
_atom_site_fract_y
_atom_site_fract_z
_atom_site_U_iso_or_equiv
_atom_site_adp_type
_atom_site_calc_flag
_atom_site_refinement_flags
_atom_site_occupancy
Cu Cu1 0.0000 0.0000 0.0000 0.0328(3) Uani d S 1
O O1 0.1664(4) 0.0214(3) 0.1752(5) 0.0367(9) Uani d . 1
O O2 -0.1267(4) 0.0842(3) 0.1628(5) 0.0331(8) Uani d . 1
O O3 0.4609(4) 0.1097(3) 0.7339(6) 0.0433(10) Uani d . 1
C C1 -0.2308(6) 0.1716(4) 0.4318(9) 0.0404(13) Uani d . 1
H H1A -0.3176 0.1673 0.3425 0.061 Uiso calc R 1
H H1B -0.2056 0.2387 0.4537 0.061 Uiso calc R 1
H H1C -0.2529 0.1416 0.5607 0.061 Uiso calc R 1
C C2 -0.0994(5) 0.1201(3) 0.3347(8) 0.0288(11) Uani d . 1
C C3 0.0433(5) 0.1166(3) 0.4381(7) 0.0256(10) Uani d . 1
C C4 0.1707(5) 0.0688(3) 0.3491(7) 0.0274(11) Uani d . 1
C C5 0.3076(6) 0.0716(4) 0.4570(8) 0.0321(12) Uani d . 1
H H5 0.3918 0.0431 0.3985 0.038 Uiso calc R 1
C C6 0.3230(5) 0.1148(4) 0.6462(8) 0.0310(11) Uani d . 1
C C7 0.1987(6) 0.1612(4) 0.7352(8) 0.0326(12) Uani d . 1
H H7 0.2078 0.1915 0.8622 0.039 Uiso calc R 1
C C8 0.0651(6) 0.1607(4) 0.6308(8) 0.0308(11) Uani d . 1
H H8 -0.0168 0.1913 0.6903 0.037 Uiso calc R 1
C C9 0.4797(6) 0.1357(5) 0.9448(8) 0.0476(15) Uani d . 1
H H9A 0.5837 0.1285 0.9847 0.071 Uiso calc R 1
H H9B 0.4186 0.0941 1.0277 0.071 Uiso calc R 1
H H9C 0.4494 0.2020 0.9638 0.071 Uiso calc R 1

loop_
_atom_site_aniso_label
_atom_site_aniso_U_11
_atom_site_aniso_U_22
_atom_site_aniso_U_33
_atom_site_aniso_U_12
_atom_site_aniso_U_13
_atom_site_aniso_U_23
Cu1 0.0272(5) 0.0419(6) 0.0292(5) 0.0030(4) -0.0001(3) -0.0057(4)
O1 0.0241(18) 0.059(2) 0.0266(19) 0.0058(16) -0.0002(14) -0.0129(16)
O2 0.0258(18) 0.042(2) 0.031(2) 0.0053(15) -0.0011(15) -0.0090(15)
O3 0.0255(19) 0.074(3) 0.031(2) 0.0050(18) -0.0056(15) -0.0106(18)
C1 0.025(3) 0.053(3) 0.043(3) 0.005(2) 0.003(2) -0.007(3)
C2 0.024(2) 0.028(3) 0.035(3) 0.003(2) 0.007(2) 0.001(2)
C3 0.026(2) 0.024(2) 0.027(3) -0.0012(19) 0.0048(19) 0.0013(19)
C4 0.025(2) 0.031(3) 0.026(3) 0.002(2) 0.006(2) 0.004(2)
C5 0.027(3) 0.040(3) 0.030(3) 0.005(2) 0.006(2) -0.001(2)
C6 0.026(3) 0.039(3) 0.028(3) -0.004(2) 0.001(2) 0.001(2)
C7 0.033(3) 0.040(3) 0.024(3) 0.001(2) 0.001(2) -0.006(2)
C8 0.027(3) 0.034(3) 0.031(3) 0.000(2) 0.007(2) -0.007(2)
C9 0.036(3) 0.071(4) 0.036(3) -0.006(3) -0.002(2) -0.008(3)

loop_
_atom_type_symbol
_atom_type_description
_atom_type_scat_dispersion_real
_atom_type_scat_dispersion_imag
_atom_type_scat_source
C C 0.0033 0.0016 'International Tables Vol C Tables 4.2.6.8 and 6.1.1.4'
H H 0.0000 0.0000 'International Tables Vol C Tables 4.2.6.8 and 6.1.1.4'
N N 0.0061 0.0033 'International Tables Vol C Tables 4.2.6.8 and 6.1.1.4'
O O 0.0106 0.0060 'International Tables Vol C Tables 4.2.6.8 and 6.1.1.4'
Cu Cu 0.3201 1.2651 'International Tables Vol C Tables 4.2.6.8 and 6.1.1.4'

loop_
_geom_angle_atom_site_label_1
_geom_angle_atom_site_label_2
_geom_angle_atom_site_label_3
_geom_angle_site_symmetry_1
_geom_angle_site_symmetry_3
_geom_angle
_geom_angle_publ_flag
O1 Cu1 O1 . 3 180.0(2) no
O1 Cu1 O2 . 3 88.32(14) y
O1 Cu1 O2 3 3 91.68(14) no
O1 Cu1 O2 . . 91.68(14) y
O1 Cu1 O2 3 . 88.32(14) no
O2 Cu1 O2 3 . 180.0(3) no
C4 O1 Cu1 . . 128.2(3) ?
C2 O2 Cu1 . . 128.5(3) ?
C6 O3 C9 . . 119.3(4) ?
C2 C1 H1A . . 109.5 ?
C2 C1 H1B . . 109.5 ?
H1A C1 H1B . . 109.5 ?
C2 C1 H1C . . 109.5 ?
H1A C1 H1C . . 109.5 ?
H1B C1 H1C . . 109.5 ?
O2 C2 C3 . . 124.8(4) ?
O2 C2 C1 . . 115.0(4) ?
C3 C2 C1 . . 120.2(5) ?
C8 C3 C2 . . 121.1(4) ?
C8 C3 C4 . . 117.4(4) ?
C2 C3 C4 . . 121.5(4) ?
O1 C4 C5 . . 117.7(4) ?
O1 C4 C3 . . 124.4(4) ?
C5 C4 C3 . . 117.9(4) ?
C6 C5 C4 . . 122.6(5) ?
C6 C5 H5 . . 118.7 ?
C4 C5 H5 . . 118.7 ?
O3 C6 C5 . . 115.9(4) ?
O3 C6 C7 . . 124.2(5) ?
C5 C6 C7 . . 119.9(5) ?
C8 C7 C6 . . 118.3(5) ?
C8 C7 H7 . . 120.9 ?
C6 C7 H7 . . 120.9 ?
C7 C8 C3 . . 123.9(4) ?
C7 C8 H8 . . 118.0 ?
C3 C8 H8 . . 118.0 ?
O3 C9 H9A . . 109.5 ?
O3 C9 H9B . . 109.5 ?
H9A C9 H9B . . 109.5 ?
O3 C9 H9C . . 109.5 ?
H9A C9 H9C . . 109.5 ?
H9B C9 H9C . . 109.5 ?

loop_
_geom_bond_atom_site_label_1
_geom_bond_atom_site_label_2
_geom_bond_site_symmetry_2
_geom_bond_distance
_geom_bond_publ_flag
Cu1 O1 . 1.877(4) y
Cu1 O1 3 1.877(4) no
Cu1 O2 3 1.941(3) no
Cu1 O2 . 1.941(3) y
O1 C4 . 1.308(6) y
O2 C2 . 1.246(6) y
O3 C6 . 1.345(6) y
O3 C9 . 1.429(6) y
C1 C2 . 1.511(6) ?
C1 H1A . 0.9600 ?
C1 H1B . 0.9600 ?
C1 H1C . 0.9600 ?
C2 C3 . 1.427(7) ?
C3 C8 . 1.407(7) ?
C3 C4 . 1.437(6) ?
C4 C5 . 1.395(7) ?
C5 C6 . 1.375(7) ?
C5 H5 . 0.9300 ?
C6 C7 . 1.407(7) ?
C7 C8 . 1.358(7) ?
C7 H7 . 0.9300 ?
C8 H8 . 0.9300 ?
C9 H9A . 0.9600 ?
C9 H9B . 0.9600 ?
C9 H9C . 0.9600 ?
